data_4345886
loop_
_publ_author_name
'S\'anchez-Gonz\'alez, El\'i'
'Gonz\'alez-Zamora, Eduardo'
'Mart\'inez-Otero, Diego'
'Jancik, Vojtech'
'Ibarra, Ilich A.'

_publ_section_title
;
 Bottleneck Effect of N,N-Dimethylformamide in InOF-1: Increasing CO2
 Capture in Porous Coordination Polymers.
;
_journal_issue 10
_journal_name_full 'Inorganic chemistry'
_journal_page_first 5863
_journal_page_last 5872
_journal_paper_doi 10.1021/acs.inorgchem.7b00519
_journal_volume 56
_journal_year 2017
_chemical_formula_moiety 'C8 H4 In N O5, C3 H7 O'
_chemical_formula_sum 'C11 H11 In N O6'
_chemical_formula_weight 368.03
_space_group_crystal_system tetragonal
_space_group_IT_number 98
_space_group_name_Hall 'I 4bw 2bw'
_space_group_name_H-M_alt 'I 41 2 2'
_symmetry_space_group_name_Hall 'I 4bw 2bw'
_symmetry_space_group_name_H-M 'I 41 2 2'
_atom_sites_solution_hydrogens mixed
_atom_sites_solution_primary intrinsic-phasing
_atom_sites_solution_secondary difmap
_audit_creation_method SHELXL-2014/7
_cell_angle_alpha 90
_cell_angle_beta 90
_cell_angle_gamma 90
_cell_formula_units_Z 8
_cell_length_a 15.4702(8)
_cell_length_b 15.4702(8)
_cell_length_c 12.3125(6)
_cell_measurement_reflns_used 9933
_cell_measurement_temperature 100(2)
_cell_measurement_theta_max 28.28
_cell_measurement_theta_min 2.63
_cell_volume 2946.7(3)
_computing_cell_refinement 'Bruker SAINT'
_computing_data_collection 'Bruker APEX2'
_computing_data_reduction 'Bruker SAINT'
_computing_molecular_graphics 'Bruker SHELXTL'
_computing_publication_material 'Bruker SHELXTL'
_computing_structure_refinement 'SHELXL-2014/7 (Sheldrick, 2014)'
_computing_structure_solution 'SHELXS-97 (Sheldrick 2008)'
_diffrn_ambient_temperature 100(2)
_diffrn_detector_area_resol_mean 8.333
_diffrn_measured_fraction_theta_full 0.994
_diffrn_measured_fraction_theta_max 0.995
_diffrn_measurement_device_type 'Bruker APEX-II CCD'
_diffrn_measurement_method '\w scans'
_diffrn_radiation_type MoK\a
_diffrn_radiation_wavelength 0.71073
_diffrn_reflns_av_R_equivalents 0.0272
_diffrn_reflns_av_unetI/netI 0.0129
_diffrn_reflns_Laue_measured_fraction_full 0.994
_diffrn_reflns_Laue_measured_fraction_max 0.995
_diffrn_reflns_limit_h_max 20
_diffrn_reflns_limit_h_min -20
_diffrn_reflns_limit_k_max 20
_diffrn_reflns_limit_k_min -20
_diffrn_reflns_limit_l_max 16
_diffrn_reflns_limit_l_min -16
_diffrn_reflns_number 17397
_diffrn_reflns_point_group_measured_fraction_full 0.996
_diffrn_reflns_point_group_measured_fraction_max 0.997
_diffrn_reflns_theta_full 25.242
_diffrn_reflns_theta_max 28.281
_diffrn_reflns_theta_min 2.114
_diffrn_source 'Incoatec IuS'
_exptl_absorpt_coefficient_mu 1.623
_exptl_absorpt_correction_T_max 0.7457
_exptl_absorpt_correction_T_min 0.6791
_exptl_absorpt_correction_type multi-scan
_exptl_absorpt_process_details 'SADABS-2014/5, Sheldrick'
_exptl_crystal_colour colorless
_exptl_crystal_density_diffrn 1.659
_exptl_crystal_description prism
_exptl_crystal_F_000 1448
_exptl_crystal_size_max 0.246
_exptl_crystal_size_mid 0.106
_exptl_crystal_size_min 0.060
_refine_diff_density_max 0.628
_refine_diff_density_min -0.316
_refine_diff_density_rms 0.083
_refine_ls_abs_structure_details
;
 Refined as an inversion twin.
;
_refine_ls_abs_structure_Flack 0.21(5)
_refine_ls_extinction_method none
_refine_ls_goodness_of_fit_ref 1.125
_refine_ls_hydrogen_treatment mixed
_refine_ls_matrix_type full
_refine_ls_number_parameters 121
_refine_ls_number_reflns 1842
_refine_ls_number_restraints 62
_refine_ls_restrained_S_all 1.163
_refine_ls_R_factor_all 0.0185
_refine_ls_R_factor_gt 0.0180
_refine_ls_shift/su_max 0.001
_refine_ls_shift/su_mean 0.000
_refine_ls_structure_factor_coef Fsqd
_refine_ls_weighting_details 'w=1/[\s^2^(Fo^2^)+(0.0325P)^2^+1.9796P] where P=(Fo^2^+2Fc^2^)/3'
_refine_ls_weighting_scheme calc
_refine_ls_wR_factor_gt 0.0493
_refine_ls_wR_factor_ref 0.0496
_reflns_Friedel_coverage 0.717
_reflns_Friedel_fraction_full 1.000
_reflns_Friedel_fraction_max 1.000
_reflns_number_gt 1802
_reflns_number_total 1842
_reflns_threshold_expression 'I > 2\s(I)'
_cod_data_source_file ic7b00519_si_002.cif
_cod_data_source_block As-synthesized_InOF-1
_cod_database_code 4345886
_shelx_shelxl_version_number 2014/7
_shelx_space_group_comment
;
The symmetry employed for this shelxl refinement is uniquely defined
by the following loop, which should always be used as a source of
symmetry information in preference to the above space-group names.
They are only intended as comments.
;
_shelx_estimated_absorpt_t_min 0.691
_shelx_estimated_absorpt_t_max 0.909
_platon_squeeze_void_probe_radius 1.20

loop_
_space_group_symop_operation_xyz
'x, y, z'
'-x+1/2, -y+1/2, z+1/2'
'-y, x+1/2, z+1/4'
'y+1/2, -x, z+3/4'
'-x+1/2, y, -z+3/4'
'x, -y+1/2, -z+1/4'
'y+1/2, x+1/2, -z+1/2'
'-y, -x, -z'
'x+1/2, y+1/2, z+1/2'
'-x+1, -y+1, z+1'
'-y+1/2, x+1, z+3/4'
'y+1, -x+1/2, z+5/4'
'-x+1, y+1/2, -z+5/4'
'x+1/2, -y+1, -z+3/4'
'y+1, x+1, -z+1'
'-y+1/2, -x+1/2, -z+1/2'

loop_
_atom_site_label
_atom_site_type_symbol
_atom_site_fract_x
_atom_site_fract_y
_atom_site_fract_z
_atom_site_U_iso_or_equiv
_atom_site_adp_type
_atom_site_occupancy
_atom_site_site_symmetry_order
_atom_site_calc_flag
_atom_site_refinement_flags_posn
_atom_site_refinement_flags_adp
_atom_site_refinement_flags_occupancy
_atom_site_disorder_assembly
_atom_site_disorder_group
In1 In 0.68835(2) 0.68835(2) 0.5000 0.01110(9) Uani 1 2 d DS T P . .
O1 O 0.61771(16) 0.61087(17) 0.38566(16) 0.0193(4) Uani 1 1 d . . . . .
O2 O 0.70999(13) 0.59087(14) 0.2459(2) 0.0209(4) Uani 1 1 d . . . . .
O3 O 0.7521(3) 0.7642(6) 0.6138(9) 0.0150(16) Uani 0.5 1 d D . P A -1
H3 H 0.8059(9) 0.765(4) 0.613(3) 0.018 Uiso 0.5 1 d D U P B -1
C1 C 0.5000 0.5000 0.0601(3) 0.0232(8) Uani 1 2 d S T P . .
C2 C 0.5685(2) 0.5371(2) 0.1178(3) 0.0245(7) Uani 1 1 d . . . . .
H2 H 0.6159 0.5614 0.0795 0.029 Uiso 1 1 calc R U . . .
C3 C 0.5678(2) 0.5389(2) 0.2314(3) 0.0246(8) Uani 1 1 d . . . . .
C4 C 0.5000 0.5000 0.2879(3) 0.0260(9) Uani 1 2 d S T P . .
H4 H 0.5000 0.5000 0.3651 0.031 Uiso 1 2 calc R U P . .
C5 C 0.6381(2) 0.5833(2) 0.2927(3) 0.0188(6) Uani 1 1 d . . . . .
O4 O 0.9237(5) 0.7563(9) 0.5981(7) 0.053(2) Uani 0.5 1 d D U P C -1
C6 C 0.9595(9) 0.7554(10) 0.6792(11) 0.068(3) Uani 0.5 1 d D U P C -1
H6 H 0.9252 0.7583 0.7432 0.082 Uiso 0.5 1 calc R U P C -1
N1 N 1.0527(9) 0.7500(12) 0.6938(11) 0.095(3) Uani 0.5 1 d D U P C -1
C7 C 1.1091(15) 0.7186(16) 0.603(2) 0.140(8) Uani 0.5 1 d D U P C -1
H7A H 1.1262 0.6587 0.6174 0.210 Uiso 0.5 1 calc R U P C -1
H7B H 1.1608 0.7550 0.5987 0.210 Uiso 0.5 1 calc R U P C -1
H7C H 1.0772 0.7216 0.5347 0.210 Uiso 0.5 1 calc R U P C -1
C8 C 1.0862(17) 0.755(3) 0.8070(15) 0.158(8) Uani 0.5 1 d D U P C -1
H8A H 1.0408 0.7778 0.8549 0.236 Uiso 0.5 1 calc R U P C -1
H8B H 1.1363 0.7940 0.8091 0.236 Uiso 0.5 1 calc R U P C -1
H8C H 1.1034 0.6975 0.8315 0.236 Uiso 0.5 1 calc R U P C -1

loop_
_atom_site_aniso_label
_atom_site_aniso_U_11
_atom_site_aniso_U_22
_atom_site_aniso_U_33
_atom_site_aniso_U_23
_atom_site_aniso_U_13
_atom_site_aniso_U_12
In1 0.01416(10) 0.01416(10) 0.00497(12) -0.00149(8) 0.00149(8) -0.00069(9)
O1 0.0202(12) 0.0301(13) 0.0077(8) -0.0040(10) 0.0003(9) -0.0069(8)
O2 0.0202(9) 0.0308(11) 0.0116(9) -0.0045(11) 0.0013(10) -0.0069(8)
O3 0.013(2) 0.018(5) 0.014(4) -0.006(3) 0.0029(18) -0.0046(17)
C1 0.033(3) 0.023(2) 0.0141(19) 0.000 0.000 -0.0080(17)
C2 0.0287(17) 0.0288(16) 0.0160(15) 0.0020(12) 0.0024(13) -0.0083(15)
C3 0.0286(16) 0.0283(16) 0.0168(16) -0.0030(11) -0.0035(13) -0.0052(15)
C4 0.029(3) 0.035(3) 0.0138(17) 0.000 0.000 -0.0050(18)
C5 0.0212(15) 0.0245(16) 0.0106(12) -0.0025(11) 0.0005(11) -0.0050(12)
O4 0.040(4) 0.057(5) 0.062(7) -0.015(6) 0.013(3) 0.006(4)
C6 0.084(8) 0.044(6) 0.075(7) -0.003(5) -0.002(6) -0.013(6)
N1 0.081(7) 0.100(8) 0.104(7) 0.022(7) -0.006(6) -0.012(6)
C7 0.143(14) 0.123(17) 0.153(14) 0.027(12) 0.016(12) 0.018(12)
C8 0.123(14) 0.21(2) 0.137(12) 0.020(13) -0.026(10) -0.024(15)

loop_
_atom_type_symbol
_atom_type_description
_atom_type_scat_dispersion_real
_atom_type_scat_dispersion_imag
_atom_type_scat_source
C C 0.0033 0.0016 'International Tables Vol C Tables 4.2.6.8 and 6.1.1.4'
H H 0.0000 0.0000 'International Tables Vol C Tables 4.2.6.8 and 6.1.1.4'
O O 0.0106 0.0060 'International Tables Vol C Tables 4.2.6.8 and 6.1.1.4'
In In -0.7276 1.3100 'International Tables Vol C Tables 4.2.6.8 and 6.1.1.4'
N N 0.0061 0.0033 'International Tables Vol C Tables 4.2.6.8 and 6.1.1.4'

loop_
_geom_angle_atom_site_label_1
_geom_angle_atom_site_label_2
_geom_angle_atom_site_label_3
_geom_angle
_geom_angle_site_symmetry_1
_geom_angle_site_symmetry_3
O3 In1 O1 177.7(2) . .
O3 In1 O1 96.35(18) . 15_445
O1 In1 O1 82.05(11) . 15_445
O3 In1 O2 91.9(2) . 5_655
O1 In1 O2 89.79(10) . 5_655
O1 In1 O2 92.02(10) 15_445 5_655
O3 In1 O2 86.37(19) . 12_464
O1 In1 O2 92.02(10) . 12_464
O1 In1 O2 89.79(10) 15_445 12_464
O2 In1 O2 177.59(12) 5_655 12_464
C5 O1 In1 131.0(2) . .
C5 O2 In1 133.7(2) . 11_644
In1 O3 H3 118.7(14) . .
C2 C1 C2 118.9(4) 10_554 .
C2 C1 C1 120.5(2) 10_554 15_444
C2 C1 C1 120.5(2) . 15_444
C1 C2 C3 120.7(3) . .
C1 C2 H2 119.6 . .
C3 C2 H2 119.6 . .
C4 C3 C2 119.7(3) . .
C4 C3 C5 119.7(3) . .
C2 C3 C5 120.7(3) . .
C3 C4 C3 120.2(4) . 10_554
C3 C4 H4 119.9 . .
C3 C4 H4 119.9 10_554 .
O2 C5 O1 127.3(3) . .
O2 C5 C3 117.1(3) . .
O1 C5 C3 115.6(3) . .
O4 C6 N1 126.1(14) . .
O4 C6 H6 117.0 . .
N1 C6 H6 117.0 . .
C6 N1 C8 117.2(15) . .
C6 N1 C7 120.3(14) . .
C8 N1 C7 120.7(19) . .
N1 C7 H7A 109.5 . .
N1 C7 H7B 109.5 . .
H7A C7 H7B 109.5 . .
N1 C7 H7C 109.5 . .
H7A C7 H7C 109.5 . .
H7B C7 H7C 109.5 . .
N1 C8 H8A 109.5 . .
N1 C8 H8B 109.5 . .
H8A C8 H8B 109.5 . .
N1 C8 H8C 109.5 . .
H8A C8 H8C 109.5 . .
H8B C8 H8C 109.5 . .

loop_
_geom_bond_atom_site_label_1
_geom_bond_atom_site_label_2
_geom_bond_distance
_geom_bond_site_symmetry_2
In1 O3 2.077(11) .
In1 O1 2.1478(19) .
In1 O1 2.1478(19) 15_445
In1 O2 2.180(2) 5_655
In1 O2 2.180(2) 12_464
O1 C5 1.261(4) .
O2 C5 1.258(4) .
O2 In1 2.180(2) 11_644
O3 H3 0.832(14) .
C1 C2 1.399(4) 10_554
C1 C2 1.399(4) .
C1 C1 1.480(8) 15_444
C2 C3 1.399(4) .
C2 H2 0.9500 .
C3 C4 1.395(4) .
C3 C5 1.492(5) .
C4 C3 1.395(4) 10_554
C4 H4 0.9500 .
O4 C6 1.143(10) .
C6 N1 1.455(11) .
C6 H6 0.9500 .
N1 C8 1.490(12) .
N1 C7 1.496(12) .
C7 H7A 0.9800 .
C7 H7B 0.9800 .
C7 H7C 0.9800 .
C8 H8A 0.9800 .
C8 H8B 0.9800 .
C8 H8C 0.9800 .

loop_
_geom_hbond_atom_site_label_D
_geom_hbond_atom_site_label_H
_geom_hbond_atom_site_label_A
_geom_hbond_distance_DH
_geom_hbond_distance_HA
_geom_hbond_distance_DA
_geom_hbond_angle_DHA
O3 H3 O4 0.832(14) 1.837(17) 2.663(9) 172(2)

loop_
_platon_squeeze_void_nr
_platon_squeeze_void_average_x
_platon_squeeze_void_average_y
_platon_squeeze_void_average_z
_platon_squeeze_void_volume
_platon_squeeze_void_count_electrons
_platon_squeeze_void_content
1 0.250 0.750 0.026 284 99 ' '
2 0.750 0.250 -0.021 284 99 ' '
